data_2211215
loop_
_publ_author_name
'Xue, Si-Jia'
'Bian, Wang-Dong'
'Wang, Qing-Dong'
'Chai, An'

_publ_section_title <i>N</i>-(4-Methylbenzamido)-<i>N</i>'-5-(2-trifluoromethyl-4-chlorophenyl)-2-furoylthiourea
_journal_coeditor_code TK2084
_journal_issue 11
_journal_name_full 'Acta Crystallographica Section E'
_journal_page_first o4842
_journal_page_last o4843
_journal_paper_doi 10.1107/S1600536806039985
_journal_volume 62
_journal_year 2006
_chemical_formula_iupac 'C21 H15 Cl F3 N3 O3 S'
_chemical_formula_moiety 'C21 H15 Cl F3 N3 O3 S'
_chemical_formula_sum 'C21 H15 Cl F3 N3 O3 S'
_chemical_formula_weight 481.87
_chemical_melting_point 477
_chemical_name_systematic N-(4-methylbenzamido)-N'-5-(2-trifluoromethyl-4-chlorophenyl)-2-furoylthiourea
_space_group_IT_number 14
_symmetry_cell_setting monoclinic
_symmetry_space_group_name_Hall '-P 2ybc'
_symmetry_space_group_name_H-M 'P 1 21/c 1'
_atom_sites_solution_hydrogens geom
_atom_sites_solution_primary direct
_atom_sites_solution_secondary difmap
_audit_creation_method SHELXL97
_cell_angle_alpha 90
_cell_angle_beta 96.155(8)
_cell_angle_gamma 90
_cell_formula_units_Z 4
_cell_length_a 12.742(7)
_cell_length_b 20.437(11)
_cell_length_c 8.232(5)
_cell_measurement_reflns_used 777
_cell_measurement_temperature 293(2)
_cell_measurement_theta_max 25.8
_cell_measurement_theta_min 3.0
_cell_volume 2131(2)
_computing_cell_refinement 'SAINT (Bruker, 2000)'
_computing_data_collection 'SMART (Bruker, 2000)'
_computing_data_reduction SAINT
_computing_molecular_graphics 'SHELXTL (Bruker, 2000)'
_computing_publication_material SHELXTL
_computing_structure_refinement 'SHELXL97 (Sheldrick, 1997)'
_computing_structure_solution 'SHELXS97 (Sheldrick, 1997)'
_diffrn_ambient_temperature 293(2)
_diffrn_measured_fraction_theta_full 0.998
_diffrn_measured_fraction_theta_max 0.998
_diffrn_measurement_device_type 'Bruker SMART CCD area-detector'
_diffrn_measurement_method '\f and \w'
_diffrn_radiation_monochromator graphite
_diffrn_radiation_source 'fine-focus sealed tube'
_diffrn_radiation_type MoK\a
_diffrn_radiation_wavelength 0.71073
_diffrn_reflns_av_R_equivalents 0.072
_diffrn_reflns_av_sigmaI/netI 0.059
_diffrn_reflns_limit_h_max 14
_diffrn_reflns_limit_h_min -15
_diffrn_reflns_limit_k_max 24
_diffrn_reflns_limit_k_min -22
_diffrn_reflns_limit_l_max 9
_diffrn_reflns_limit_l_min -9
_diffrn_reflns_number 8818
_diffrn_reflns_theta_full 25.0
_diffrn_reflns_theta_max 25.0
_diffrn_reflns_theta_min 1.9
_diffrn_standards_decay_% 7.98
_diffrn_standards_number 0
_exptl_absorpt_coefficient_mu 0.332
_exptl_absorpt_correction_T_max 0.983
_exptl_absorpt_correction_T_min 0.913
_exptl_absorpt_correction_type multi-scan
_exptl_absorpt_process_details '(SADABS; Bruker, 2000)'
_exptl_crystal_colour colourless
_exptl_crystal_density_diffrn 1.502
_exptl_crystal_density_method 'not measured'
_exptl_crystal_description Plate
_exptl_crystal_F_000 984
_exptl_crystal_size_max 0.30
_exptl_crystal_size_mid 0.20
_exptl_crystal_size_min 0.08
_refine_diff_density_max 0.23
_refine_diff_density_min -0.27
_refine_ls_extinction_method none
_refine_ls_goodness_of_fit_ref 0.97
_refine_ls_hydrogen_treatment constr
_refine_ls_matrix_type full
_refine_ls_number_parameters 289
_refine_ls_number_reflns 3668
_refine_ls_number_restraints 0
_refine_ls_restrained_S_all 0.97
_refine_ls_R_factor_all 0.083
_refine_ls_R_factor_gt 0.055
_refine_ls_shift/su_max 0.001
_refine_ls_shift/su_mean 0.000
_refine_ls_structure_factor_coef Fsqd
_refine_ls_weighting_details 'calc w = 1/[\s^2^(Fo^2^)+(0.0911P)^2^] where P=(Fo^2^+2Fc^2^)/3'
_refine_ls_weighting_scheme calc
_refine_ls_wR_factor_gt 0.141
_refine_ls_wR_factor_ref 0.161
_reflns_number_gt 2465
_reflns_number_total 3744
_reflns_threshold_expression I>2\s(I)
_cod_data_source_file tk2084.cif
_cod_data_source_block II
_cod_original_sg_symbol_H-M 'P 21/c'
_cod_database_code 2211215
_cod_database_fobs_code 2211215

loop_
_symmetry_equiv_pos_as_xyz
'x, y, z'
'-x, y+1/2, -z+1/2'
'-x, -y, -z'
'x, -y-1/2, z-1/2'

loop_
_atom_site_type_symbol
_atom_site_label
_atom_site_fract_x
_atom_site_fract_y
_atom_site_fract_z
_atom_site_U_iso_or_equiv
_atom_site_adp_type
_atom_site_calc_flag
_atom_site_refinement_flags
_atom_site_occupancy
S S1 0.66611(8) 0.06716(5) 1.15269(12) 0.0912(4) Uani d . 1
Cl Cl1 0.76481(9) -0.41296(4) 0.84789(15) 0.1069(4) Uani d . 1
F F1 0.58222(15) -0.19510(11) 0.8323(5) 0.1553(13) Uani d . 1
F F2 0.68868(17) -0.13046(10) 0.9675(3) 0.1072(7) Uani d . 1
F F3 0.67041(15) -0.12689(11) 0.7090(3) 0.0999(7) Uani d . 1
N N1 0.81034(17) 0.02853(11) 0.9687(3) 0.0613(6) Uani d . 1
H H1B 0.7861 -0.0097 0.9872 0.074 Uiso calc R 1
N N2 0.79987(19) 0.13883(11) 1.0103(3) 0.0673(7) Uani d . 1
H H2A 0.8528 0.1430 0.9544 0.081 Uiso calc R 1
N N3 0.7524(2) 0.19271(12) 1.0698(3) 0.0760(8) Uani d . 1
H H3B 0.7047 0.1876 1.1351 0.091 Uiso calc R 1
O O1 0.86367(14) -0.08596(9) 0.8444(2) 0.0594(5) Uani d . 1
O O2 0.93572(16) 0.08108(9) 0.8416(3) 0.0762(6) Uani d . 1
O O3 0.85052(17) 0.26015(10) 0.9406(3) 0.0832(7) Uani d . 1
C C1 0.7326(2) -0.28285(16) 0.8464(4) 0.0744(9) Uani d . 1
H H1A 0.6651 -0.2928 0.8720 0.089 Uiso calc R 1
C C2 0.8027(3) -0.33228(15) 0.8287(4) 0.0740(9) Uani d . 1
C C3 0.9017(3) -0.31887(15) 0.7916(4) 0.0793(10) Uani d . 1
H H3A 0.9488 -0.3526 0.7771 0.095 Uiso calc R 1
C C4 0.9310(2) -0.25499(15) 0.7758(4) 0.0735(9) Uani d . 1
H H4A 0.9995 -0.2461 0.7531 0.088 Uiso calc R 1
C C5 0.8629(2) -0.20286(14) 0.7921(4) 0.0595(7) Uani d . 1
C C6 0.7606(2) -0.21845(15) 0.8267(4) 0.0631(7) Uani d . 1
C C7 0.6761(3) -0.16816(18) 0.8334(6) 0.0857(11) Uani d . 1
C C8 0.9057(2) -0.13769(13) 0.7710(3) 0.0571(7) Uani d . 1
C C9 0.9863(2) -0.11721(15) 0.6901(4) 0.0692(8) Uani d . 1
H H9A 1.0282 -0.1432 0.6303 0.083 Uiso calc R 1
C C10 0.9952(2) -0.04937(16) 0.7131(4) 0.0710(8) Uani d . 1
H H10A 1.0441 -0.0218 0.6719 0.085 Uiso calc R 1
C C11 0.9198(2) -0.03184(14) 0.8058(4) 0.0591(7) Uani d . 1
C C12 0.8909(2) 0.03041(14) 0.8724(4) 0.0619(7) Uani d . 1
C C13 0.7624(2) 0.08032(14) 1.0408(3) 0.0616(7) Uani d . 1
C C14 0.7796(2) 0.25315(13) 1.0273(4) 0.0599(7) Uani d . 1
C C15 0.7163(2) 0.30702(14) 1.0849(3) 0.0588(7) Uani d . 1
C C16 0.7440(3) 0.37023(15) 1.0509(4) 0.0705(8) Uani d . 1
H H16A 0.8030 0.3777 0.9961 0.085 Uiso calc R 1
C C17 0.6858(3) 0.42256(16) 1.0966(4) 0.0757(9) Uani d . 1
H H17A 0.7058 0.4647 1.0704 0.091 Uiso calc R 1
C C18 0.5998(3) 0.41423(17) 1.1789(4) 0.0749(9) Uani d . 1
C C19 0.5735(3) 0.35083(19) 1.2171(5) 0.0889(11) Uani d . 1
H H19A 0.5164 0.3438 1.2763 0.107 Uiso calc R 1
C C20 0.6295(2) 0.29786(17) 1.1700(4) 0.0780(9) Uani d . 1
H H20A 0.6090 0.2557 1.1954 0.094 Uiso calc R 1
C C21 0.5355(3) 0.4709(2) 1.2297(5) 0.1063(13) Uani d . 1
H H21A 0.5637 0.5110 1.1918 0.159 Uiso calc R 1
H H21B 0.5381 0.4719 1.3466 0.159 Uiso calc R 1
H H21C 0.4636 0.4660 1.1829 0.159 Uiso calc R 1

loop_
_atom_site_aniso_label
_atom_site_aniso_U_11
_atom_site_aniso_U_22
_atom_site_aniso_U_33
_atom_site_aniso_U_12
_atom_site_aniso_U_13
_atom_site_aniso_U_23
S1 0.1185(8) 0.0626(6) 0.1023(7) -0.0039(5) 0.0566(6) 0.0044(5)
Cl1 0.1176(8) 0.0475(5) 0.1580(10) -0.0099(5) 0.0259(7) -0.0003(5)
F1 0.0608(13) 0.0768(16) 0.336(4) -0.0046(10) 0.0570(19) -0.0030(19)
F2 0.1196(17) 0.0793(15) 0.1334(17) 0.0149(12) 0.0639(14) -0.0105(13)
F3 0.0795(13) 0.0769(15) 0.1398(18) 0.0168(11) -0.0047(12) 0.0053(13)
N1 0.0651(14) 0.0387(13) 0.0819(16) -0.0061(11) 0.0161(13) 0.0005(11)
N2 0.0757(16) 0.0451(15) 0.0840(17) -0.0028(12) 0.0219(14) -0.0041(12)
N3 0.102(2) 0.0458(15) 0.0868(17) -0.0013(14) 0.0389(15) -0.0044(12)
O1 0.0537(10) 0.0447(11) 0.0824(13) -0.0022(8) 0.0187(9) -0.0033(9)
O2 0.0702(13) 0.0463(13) 0.1159(17) -0.0136(10) 0.0281(12) -0.0010(11)
O3 0.0767(14) 0.0542(14) 0.1244(19) -0.0083(11) 0.0376(14) -0.0077(12)
C1 0.0633(19) 0.055(2) 0.108(2) -0.0065(15) 0.0218(17) -0.0038(17)
C2 0.080(2) 0.0451(18) 0.098(2) -0.0025(16) 0.0164(18) -0.0046(16)
C3 0.079(2) 0.048(2) 0.113(3) 0.0120(16) 0.021(2) -0.0089(17)
C4 0.0584(18) 0.058(2) 0.107(2) 0.0040(15) 0.0229(17) -0.0054(17)
C5 0.0530(16) 0.0484(17) 0.0780(18) 0.0002(13) 0.0108(14) -0.0082(14)
C6 0.0564(16) 0.0524(18) 0.0818(19) 0.0015(14) 0.0140(15) -0.0058(14)
C7 0.063(2) 0.058(2) 0.140(3) -0.0042(16) 0.030(2) -0.001(2)
C8 0.0512(15) 0.0489(17) 0.0722(17) 0.0037(12) 0.0112(14) -0.0064(13)
C9 0.0576(17) 0.060(2) 0.093(2) 0.0007(14) 0.0211(16) -0.0074(16)
C10 0.0583(18) 0.066(2) 0.092(2) -0.0097(15) 0.0196(16) 0.0020(17)
C11 0.0522(16) 0.0481(17) 0.0774(19) -0.0067(13) 0.0095(14) 0.0022(14)
C12 0.0555(16) 0.0472(17) 0.083(2) -0.0037(14) 0.0078(15) 0.0009(14)
C13 0.0722(18) 0.0445(17) 0.0678(17) -0.0025(14) 0.0058(15) -0.0023(13)
C14 0.0616(18) 0.0477(17) 0.0711(17) -0.0068(14) 0.0096(15) -0.0038(14)
C15 0.0590(17) 0.0503(18) 0.0668(17) -0.0015(13) 0.0056(14) -0.0061(13)
C16 0.079(2) 0.0523(19) 0.083(2) 0.0025(16) 0.0224(17) 0.0035(15)
C17 0.091(2) 0.052(2) 0.086(2) 0.0036(16) 0.0137(19) 0.0002(16)
C18 0.068(2) 0.064(2) 0.091(2) 0.0097(16) -0.0005(18) -0.0106(17)
C19 0.063(2) 0.088(3) 0.119(3) 0.0014(18) 0.0252(19) -0.014(2)
C20 0.0657(19) 0.059(2) 0.112(3) -0.0086(16) 0.0192(19) -0.0071(18)
C21 0.095(3) 0.095(3) 0.130(3) 0.035(2) 0.016(2) -0.017(2)

loop_
_atom_type_symbol
_atom_type_description
_atom_type_scat_dispersion_real
_atom_type_scat_dispersion_imag
_atom_type_scat_source
C C 0.0033 0.0016 'International Tables Vol C Tables 4.2.6.8 and 6.1.1.4'
H H 0.0000 0.0000 'International Tables Vol C Tables 4.2.6.8 and 6.1.1.4'
N N 0.0061 0.0033 'International Tables Vol C Tables 4.2.6.8 and 6.1.1.4'
O O 0.0106 0.0060 'International Tables Vol C Tables 4.2.6.8 and 6.1.1.4'
S S 0.1246 0.1234 'International Tables Vol C Tables 4.2.6.8 and 6.1.1.4'
Cl Cl 0.1484 0.1585 'International Tables Vol C Tables 4.2.6.8 and 6.1.1.4'
F F 0.0171 0.0103 'International Tables Vol C Tables 4.2.6.8 and 6.1.1.4'

loop_
_geom_angle_atom_site_label_1
_geom_angle_atom_site_label_2
_geom_angle_atom_site_label_3
_geom_angle
_geom_angle_publ_flag
C12 N1 C13 128.4(2) n
C12 N1 H1B 115.8 n
C13 N1 H1B 115.8 n
C13 N2 N3 118.4(2) n
C13 N2 H2A 120.8 n
N3 N2 H2A 120.8 n
C14 N3 N2 120.7(2) n
C14 N3 H3B 119.6 n
N2 N3 H3B 119.6 n
C8 O1 C11 106.5(2) n
C2 C1 C6 120.9(3) n
C2 C1 H1A 119.5 n
C6 C1 H1A 119.5 n
C3 C2 C1 120.5(3) n
C3 C2 Cl1 119.2(2) n
C1 C2 Cl1 120.2(3) n
C2 C3 C4 118.9(3) n
C2 C3 H3A 120.5 n
C4 C3 H3A 120.5 n
C3 C4 C5 122.9(3) n
C3 C4 H4A 118.5 n
C5 C4 H4A 118.5 n
C4 C5 C6 116.7(3) n
C4 C5 C8 116.4(3) n
C6 C5 C8 126.9(3) n
C1 C6 C5 119.9(3) n
C1 C6 C7 117.2(3) n
C5 C6 C7 122.8(3) n
F1 C7 F3 106.7(3) n
F1 C7 F2 106.0(3) n
F3 C7 F2 105.2(3) n
F1 C7 C6 111.7(3) n
F3 C7 C6 112.9(3) n
F2 C7 C6 113.7(3) n
C9 C8 O1 109.6(3) n
C9 C8 C5 131.0(3) n
O1 C8 C5 119.3(2) n
C8 C9 C10 107.1(3) n
C8 C9 H9A 126.5 n
C10 C9 H9A 126.5 n
C11 C10 C9 106.9(3) n
C11 C10 H10A 126.6 n
C9 C10 H10A 126.6 n
C10 C11 O1 109.9(3) n
C10 C11 C12 132.7(3) n
O1 C11 C12 117.4(2) n
O2 C12 N1 122.9(3) n
O2 C12 C11 121.4(3) n
N1 C12 C11 115.7(2) n
N2 C13 N1 115.1(3) n
N2 C13 S1 124.4(2) n
N1 C13 S1 120.5(2) n
O3 C14 N3 119.3(3) n
O3 C14 C15 124.5(3) n
N3 C14 C15 116.1(3) n
C16 C15 C20 117.8(3) n
C16 C15 C14 118.3(3) n
C20 C15 C14 123.8(3) n
C15 C16 C17 121.1(3) n
C15 C16 H16A 119.5 n
C17 C16 H16A 119.5 n
C18 C17 C16 121.7(3) n
C18 C17 H17A 119.2 n
C16 C17 H17A 119.2 n
C17 C18 C19 117.3(3) n
C17 C18 C21 122.3(3) n
C19 C18 C21 120.4(3) n
C20 C19 C18 121.9(3) n
C20 C19 H19A 119.1 n
C18 C19 H19A 119.1 n
C19 C20 C15 120.2(3) n
C19 C20 H20A 119.9 n
C15 C20 H20A 119.9 n
C18 C21 H21A 109.5 n
C18 C21 H21B 109.5 n
H21A C21 H21B 109.5 n
C18 C21 H21C 109.5 n
H21A C21 H21C 109.5 n
H21B C21 H21C 109.5 n

loop_
_geom_bond_atom_site_label_1
_geom_bond_atom_site_label_2
_geom_bond_distance
_geom_bond_publ_flag
S1 C13 1.633(3) n
Cl1 C2 1.730(3) n
F1 C7 1.316(4) n
F2 C7 1.341(4) n
F3 C7 1.323(4) n
N1 C12 1.363(4) n
N1 C13 1.387(4) n
N1 H1B 0.8600 n
N2 C13 1.322(3) n
N2 N3 1.372(3) n
N2 H2A 0.8600 n
N3 C14 1.339(3) n
N3 H3B 0.8600 n
O1 C8 1.356(3) n
O1 C11 1.373(3) n
O2 C12 1.223(3) n
O3 C14 1.219(3) n
C1 C2 1.366(4) n
C1 C6 1.378(4) n
C1 H1A 0.9300 n
C2 C3 1.357(4) n
C3 C4 1.368(4) n
C3 H3A 0.9300 n
C4 C5 1.389(4) n
C4 H4A 0.9300 n
C5 C6 1.401(4) n
C5 C8 1.457(4) n
C6 C7 1.494(4) n
C8 C9 1.350(4) n
C9 C10 1.402(4) n
C9 H9A 0.9300 n
C10 C11 1.338(4) n
C10 H10A 0.9300 n
C11 C12 1.449(4) n
C14 C15 1.473(4) n
C15 C16 1.376(4) n
C15 C20 1.383(4) n
C16 C17 1.377(4) n
C16 H16A 0.9300 n
C17 C18 1.360(5) n
C17 H17A 0.9300 n
C18 C19 1.383(5) n
C18 C21 1.503(5) n
C19 C20 1.375(5) n
C19 H19A 0.9300 n
C20 H20A 0.9300 n
C21 H21A 0.9600 n
C21 H21B 0.9600 n
C21 H21C 0.9600 n

loop_
_geom_hbond_atom_site_label_D
_geom_hbond_atom_site_label_H
_geom_hbond_atom_site_label_A
_geom_hbond_site_symmetry_A
_geom_hbond_distance_DH
_geom_hbond_distance_HA
_geom_hbond_distance_DA
_geom_hbond_angle_DHA
N1 H1B O1 . 0.86 2.24 2.671(3) 111
N2 H2A O2 . 0.86 1.95 2.614(3) 133
N3 H3B S1 . 0.86 2.52 2.902(3) 108
C1 H1A F1 . 0.93 2.27 2.618(4) 102
C3 H3A O2 2_746 0.93 2.29 3.188(4) 161

loop_
_geom_torsion_atom_site_label_1
_geom_torsion_atom_site_label_2
_geom_torsion_atom_site_label_3
_geom_torsion_atom_site_label_4
_geom_torsion
_geom_torsion_publ_flag
C13 N2 N3 C14 -172.5(3) n
C6 C1 C2 C3 0.1(5) n
C6 C1 C2 Cl1 -178.1(3) n
C1 C2 C3 C4 1.5(5) n
Cl1 C2 C3 C4 179.7(3) n
C2 C3 C4 C5 -1.6(5) n
C3 C4 C5 C6 0.2(5) n
C3 C4 C5 C8 -179.7(3) n
C2 C1 C6 C5 -1.6(5) n
C2 C1 C6 C7 174.6(3) n
C4 C5 C6 C1 1.4(5) n
C8 C5 C6 C1 -178.7(3) n
C4 C5 C6 C7 -174.6(3) n
C8 C5 C6 C7 5.3(5) n
C1 C6 C7 F1 -9.9(5) n
C5 C6 C7 F1 166.2(3) n
C1 C6 C7 F3 -130.2(3) n
C5 C6 C7 F3 45.9(5) n
C1 C6 C7 F2 110.0(3) n
C5 C6 C7 F2 -73.9(4) n
C11 O1 C8 C9 0.6(3) n
C11 O1 C8 C5 179.1(2) n
C4 C5 C8 C9 23.8(5) n
C6 C5 C8 C9 -156.1(3) n
C4 C5 C8 O1 -154.3(3) n
C6 C5 C8 O1 25.9(4) n
O1 C8 C9 C10 -0.3(3) n
C5 C8 C9 C10 -178.5(3) n
C8 C9 C10 C11 -0.2(4) n
C9 C10 C11 O1 0.6(3) n
C9 C10 C11 C12 178.6(3) n
C8 O1 C11 C10 -0.8(3) n
C8 O1 C11 C12 -179.1(2) n
C13 N1 C12 O2 3.1(5) n
C13 N1 C12 C11 -176.1(3) n
C10 C11 C12 O2 3.4(5) n
O1 C11 C12 O2 -178.7(3) n
C10 C11 C12 N1 -177.4(3) n
O1 C11 C12 N1 0.4(4) n
N3 N2 C13 N1 176.4(2) n
N3 N2 C13 S1 -3.0(4) n
C12 N1 C13 N2 0.5(4) n
C12 N1 C13 S1 179.9(2) n
N2 N3 C14 O3 -3.3(4) n
N2 N3 C14 C15 174.0(2) n
O3 C14 C15 C16 -5.7(4) n
N3 C14 C15 C16 177.1(3) n
O3 C14 C15 C20 173.5(3) n
N3 C14 C15 C20 -3.6(4) n
C20 C15 C16 C17 -1.5(5) n
C14 C15 C16 C17 177.8(3) n
C15 C16 C17 C18 1.0(5) n
C16 C17 C18 C19 0.8(5) n
C16 C17 C18 C21 180.0(3) n
C17 C18 C19 C20 -2.0(5) n
C21 C18 C19 C20 178.8(3) n
C18 C19 C20 C15 1.4(5) n
C16 C15 C20 C19 0.3(5) n
C14 C15 C20 C19 -178.9(3) n

loop_
_cod_related_entry_id
_cod_related_entry_database
_cod_related_entry_code
1 ChemSpider 21126068
